data_4072667
loop_
_publ_author_name
'Dinnebier, Robert'
'Esbak, Hoda'
'Olbrich, Falk'
'Behrens, Ulrich'

_publ_section_title
;
 Structure Determination of Unsolvated Potassium, Rubidium, and Cesium
 Carbazolates
;
_journal_issue 10
_journal_name_full Organometallics
_journal_page_first 2604
_journal_paper_doi 10.1021/om060927t
_journal_volume 26
_journal_year 2007
_chemical_compound_source 'laboratory preparation'
_chemical_formula_analytical 'C12 H8 K N'
_chemical_formula_moiety 'C12 H8 K N'
_chemical_formula_structural '[K(NC12H8)]n'
_chemical_formula_sum 'C12 H8 K N'
_chemical_formula_weight 205.30
_chemical_melting_point 552.15
_chemical_name_common 'potassium carbazolate'
_chemical_name_systematic ' potassium carbazolate'
_space_group_IT_number 161
_symmetry_cell_setting trigonal
_symmetry_space_group_name_Hall 'R 3 -2"c'
_symmetry_space_group_name_H-M 'R 3 c :H'
_audit_creation_date 2006-02-15T11:59
_audit_creation_method 'from EXP file using GSAS2CIF'
_audit_update_record ' 2006-02-15T11:59  Initial CIF as created by GSAS2CIF'
_cell_angle_alpha 90.0
_cell_angle_beta 90.0
_cell_angle_gamma 120.0
_cell_formula_units_Z 18
_cell_length_a 25.0827(9)
_cell_length_b 25.0827
_cell_length_c 7.83554(24)
_cell_measurement_temperature 100
_cell_volume 4269.2(2)
_computing_molecular_graphics 'SHELXTL (Bruker AXS, 1998)'
_computing_structure_refinement GSAS
_computing_structure_solution 'DASH structure solution package'
_diffrn_ambient_temperature 100
_diffrn_measurement_device_type 'StadiP, Stoe & Cie GmbH'
_diffrn_radiation_monochromator Ge(111)
_diffrn_radiation_probe x-ray
_diffrn_radiation_type 'Cu K\a'
_diffrn_radiation_wavelength 1.54056
_exptl_absorpt_correction_T_max 1.00000
_exptl_absorpt_correction_T_min 1.00000
_exptl_absorpt_process_details
;   GSAS Absorption/surface roughness correction: function number 0
 No correction is applied.
;
_exptl_crystal_density_diffrn 1.437
_exptl_crystal_density_meas ?
_exptl_crystal_density_method 'not measured'
_exptl_crystal_F_000 1908
_pd_block_id 2006-02-15T11:59|KCARBRV_NEW_RENAMED|R.E.D.|Stoe_Stadi-P
_pd_calc_method 'Rietveld Refinement'
_pd_char_colour colourless
_pd_char_particle_morphology 'not determined'
_pd_instr_location ' ?'
_pd_meas_2theta_range_inc 0.01
_pd_meas_2theta_range_max 60.09
_pd_meas_2theta_range_min 4.0
_pd_meas_number_of_points 5610
_pd_meas_scan_method step
_pd_phase_name 'K-carbazolid T= 100 K'
_pd_prep_temperature 100
_pd_proc_2theta_range_inc 0.01
_pd_proc_2theta_range_max 60.05699
_pd_proc_2theta_range_min 3.96699
_pd_proc_info_datetime 2006-02-15T11:59:43
_pd_proc_info_excluded_regions ' ?'
_pd_proc_ls_background_function
;   GSAS Background function number 2 with  4 terms.
 Cosine Fourier series
      1:    0.00000     2:    0.00000     3:    0.00000     4:    0.00000    
;
_pd_proc_ls_peak_cutoff 0.00100
_pd_proc_ls_profile_function
;
 CW Profile function number 4 with  16 terms
 Pseudovoigt profile coefficients as parameterized in
 P. Thompson, D.E. Cox & J.B. Hastings (1987). J. Appl. Cryst.,20,79-83.
 Asymmetry correction of L.W. Finger, D.E. Cox & A. P. Jephcoat (1994).
 J. Appl. Cryst.,27,892-900.
 Microstrain broadening by P.W. Stephens,  (1999). J. Appl. Cryst.,32,281-289.
 Peak tails are ignored  where the intensity is below 0.0010 times the peak
   Aniso. broadening axis   0.0   0.0   1.0
;
_pd_proc_ls_prof_R_factor 0.0442
_pd_proc_ls_prof_wR_expected 0.0726
_pd_proc_ls_prof_wR_factor 0.0562
_pd_proc_number_of_points 5610
_pd_spec_mounting ' ?'
_refine_ls_goodness_of_fit_all 0.90
_refine_ls_hydrogen_treatment riding
_refine_ls_matrix_type full
_refine_ls_number_parameters 69
_refine_ls_number_restraints 74
_refine_ls_R_Fsqd_factor 0.09915
_refine_ls_shift/su_max 0.09
_refine_ls_shift/su_mean 0.06
_reflns_d_resolution_high 1.543
_reflns_d_resolution_low 12.541
_reflns_limit_h_max 13
_reflns_limit_h_min 1
_reflns_limit_k_max 8
_reflns_limit_k_min 0
_reflns_limit_l_max 4
_reflns_limit_l_min -5
_reflns_number_total 138
_cod_data_source_file om060927trom20061010_045140.cif
_cod_data_source_block KCarb
_cod_depositor_comments
;
The following automatic conversions were performed:

'_chemical_melting_point' value '279 oC' was changed to '552.15' - it
was converted from degrees Celsius(C) to
Kelvins(K).

'_geom_bond_publ_flag' value 'N' changed to 'n'
according to /home/saulius/struct/CIF-dictionaries/cif_core.dic
dictionary named 'cif_core.dic' version 2.4.1 from 2010-06-29 (46
times).

'_geom_angle_publ_flag' value 'N' changed to 'n' according
to /home/saulius/struct/CIF-dictionaries/cif_core.dic dictionary
named 'cif_core.dic' version 2.4.1 from 2010-06-29 (63 times).

Automatic conversion script
Id: cif_fix_values 1715 2011-07-08 13:25:40Z adriana 

The following automatic conversions were performed:

'_exptl_crystal_density_meas' value 'not measured' was changed to '?'
- the value is perceived as not measured.

Automatic conversion script
Id: cif_fix_values 3008 2015-01-20 13:52:24Z robertas 
;
_cod_original_sg_symbol_H-M 'R 3 c'
_cod_database_code 4072667
_gsas_exptl_extinct_corr_t_min 1.00000
_gsas_exptl_extinct_corr_t_max 1.00000

loop_
_symmetry_equiv_pos_site_id
_symmetry_equiv_pos_as_xyz
1 +x,+y,+z
2 -y,x-y,+z
3 y-x,-x,+z
4 y-x,+y,+z+1/2
5 -y,-x,+z+1/2
6 +x,x-y,+z+1/2
101 +x+1/3,+y+2/3,+z+2/3
102 -y+1/3,x-y+2/3,+z+2/3
103 y-x+1/3,-x+2/3,+z+2/3
104 y-x+1/3,+y+2/3,+z+1/6
105 -y+1/3,-x+2/3,+z+1/6
106 +x+1/3,x-y+2/3,+z+1/6
201 +x+2/3,+y+1/3,+z+1/3
202 -y+2/3,x-y+1/3,+z+1/3
203 y-x+2/3,-x+1/3,+z+1/3
204 y-x+2/3,+y+1/3,+z+5/6
205 -y+2/3,-x+1/3,+z+5/6
206 +x+2/3,x-y+1/3,+z+5/6

loop_
_atom_site_type_symbol
_atom_site_label
_atom_site_fract_x
_atom_site_fract_y
_atom_site_fract_z
_atom_site_occupancy
_atom_site_thermal_displace_type
_atom_site_U_iso_or_equiv
_atom_site_symmetry_multiplicity
K K1 0.35634(19) 0.26900(23) 0.5277(6) 1.0 Uiso 0.0234(17) 18
N N1 0.23826(5) 0.26129(28) 0.53328(13) 1.0 Uiso 0.0178(26) 18
C C1 0.19091(10) 0.20617(23) 0.58973(34) 1.0 Uiso 0.0178(26) 18
C C2 0.15641(5) 0.21256(21) 0.72543(20) 1.0 Uiso 0.0178(26) 18
C C3 0.10655(9) 0.16003(25) 0.7962(4) 1.0 Uiso 0.0178(26) 18
C C4 0.09035(19) 0.10162(22) 0.7330(7) 1.0 Uiso 0.0178(26) 18
C C5 0.12392(24) 0.09541(22) 0.5993(9) 1.0 Uiso 0.0178(26) 18
C C6 0.17401(19) 0.14750(27) 0.5276(7) 1.0 Uiso 0.0178(26) 18
C C7 0.23410(7) 0.30412(22) 0.63203(25) 1.0 Uiso 0.0178(26) 18
C C8 0.18451(7) 0.27751(21) 0.75189(22) 1.0 Uiso 0.0178(26) 18
C C9 0.17447(15) 0.31573(30) 0.8613(5) 1.0 Uiso 0.0178(26) 18
C C10 0.21312(23) 0.37966(28) 0.8540(8) 1.0 Uiso 0.0178(26) 18
C C11 0.26186(23) 0.40574(20) 0.7371(8) 1.0 Uiso 0.0178(26) 18
C C12 0.27240(14) 0.36812(22) 0.6264(5) 1.0 Uiso 0.0178(26) 18
H H3 0.08340(7) 0.1640(4) 0.88782(29) 1.0 Uiso 0.0178(26) 18
H H4 0.05605(22) 0.06568(26) 0.7815(9) 1.0 Uiso 0.0178(26) 18
H H5 0.11253(31) 0.05521(24) 0.5567(11) 1.0 Uiso 0.0178(26) 18
H H6 0.19687(23) 0.1430(4) 0.4360(8) 1.0 Uiso 0.0178(26) 18
H H9 0.14113(15) 0.2981(4) 0.9417(5) 1.0 Uiso 0.0178(26) 18
H H10 0.20619(30) 0.4058(4) 0.9294(10) 1.0 Uiso 0.0178(26) 18
H H11 0.28817(29) 0.44962(20) 0.7328(10) 1.0 Uiso 0.0178(26) 18
H H12 0.30587(14) 0.38624(30) 0.5465(6) 1.0 Uiso 0.0178(26) 18

loop_
_atom_type_symbol
_atom_type_number_in_cell
_atom_type_scat_dispersion_real
_atom_type_scat_dispersion_imag
_atom_type_scat_Cromer_Mann_a1
_atom_type_scat_Cromer_Mann_a2
_atom_type_scat_Cromer_Mann_a3
_atom_type_scat_Cromer_Mann_a4
_atom_type_scat_Cromer_Mann_b1
_atom_type_scat_Cromer_Mann_b2
_atom_type_scat_Cromer_Mann_b3
_atom_type_scat_Cromer_Mann_b4
_atom_type_scat_Cromer_Mann_c
_atom_type_scat_source
K 18.0 0.000 0.000 8.21860 12.7949 7.43980 0.77480 1.05190 213.187 0.86590 41.6841 1.42280 International_Tables_Vol_C
N 18.0 0.000 0.000 12.2126 0.00570 3.13220 9.89330 2.01250 28.9975 1.16630 0.58260 -11.529 International_Tables_Vol_C
C 216.0 0.000 0.000 2.31000 20.8439 1.02000 10.2075 1.58860 0.56870 0.86500 51.6512 0.21560 International_Tables_Vol_C
H 144.0 0.000 0.000 0.49300 10.5109 0.32291 26.1257 0.14019 3.14236 0.04081 57.7997 0.00304 International_Tables_Vol_C

loop_
_geom_angle_atom_site_label_1
_geom_angle_atom_site_label_2
_geom_angle_atom_site_label_3
_geom_angle
_geom_angle_site_symmetry_1
_geom_angle_site_symmetry_3
_geom_angle_publ_flag
N1 K1 N1 104.47(20) 1_555 202_555 n
N1 K1 C7 92.79(13) 1_555 202_555 n
N1 K1 C9 103.88(17) 1_555 202_554 n
N1 K1 C9 111.19(21) 1_555 205_554 n
N1 K1 C10 88.66(16) 1_555 205_554 n
N1 K1 C11 116.61(20) 1_555 103_554 n
N1 K1 C12 97.66(15) 1_555 103_554 n
N1 K1 C7 22.97(4) 202_555 202_555 n
N1 K1 C9 147.67(17) 202_555 202_554 n
N1 K1 C9 75.21(16) 202_555 205_554 n
N1 K1 C10 87.08(20) 202_555 205_554 n
N1 K1 C11 84.05(13) 202_555 103_554 n
N1 K1 C12 103.73(15) 202_555 103_554 n
C7 K1 C9 140.85(18) 202_555 202_554 n
C7 K1 C9 60.58(14) 202_555 205_554 n
C7 K1 C10 66.71(18) 202_555 205_554 n
C7 K1 C11 106.99(14) 202_555 103_554 n
C7 K1 C12 125.54(16) 202_555 103_554 n
C9 K1 C9 80.32(13) 202_554 205_554 n
C9 K1 C10 78.37(16) 202_554 205_554 n
C9 K1 C11 96.85(15) 202_554 103_554 n
C9 K1 C12 87.50(13) 202_554 103_554 n
C9 K1 C10 23.60(5) 205_554 205_554 n
C9 K1 C11 131.23(16) 205_554 103_554 n
C9 K1 C12 150.58(17) 205_554 103_554 n
C10 K1 C11 154.59(15) 205_554 103_554 n
C10 K1 C12 165.57(22) 205_554 103_554 n
C11 K1 C12 24.19(4) 103_554 103_554 n
K1 N1 K1 96.31(18) 1_555 103_554 n
K1 N1 C1 114.70(26) 1_555 1_555 n
K1 N1 C2 130.68(21) 1_555 1_555 n
K1 N1 C6 97.60(25) 1_555 1_555 n
K1 N1 C7 115.88(18) 1_555 1_555 n
K1 N1 C8 131.67(12) 1_555 1_555 n
K1 N1 C12 98.30(23) 1_555 1_555 n
K1 N1 C1 124.45(15) 103_554 1_555 n
K1 N1 C2 131.93(11) 103_554 1_555 n
K1 N1 C6 109.87(20) 103_554 1_555 n
K1 N1 C7 101.55(23) 103_554 1_555 n
K1 N1 C8 121.37(20) 103_554 1_555 n
K1 N1 C12 84.10(22) 103_554 1_555 n
C1 N1 C7 103.97 1_555 1_555 n
N1 C1 C2 113.28 1_555 1_555 n
N1 C1 C6 127.07 1_555 1_555 n
C2 C1 C6 119.65 1_555 1_555 n
C1 C2 C3 119.67 1_555 1_555 n
C1 C2 C8 104.73 1_555 1_555 n
C1 C2 C9 126.69 1_555 1_555 n
C3 C2 C8 135.58 1_555 1_555 n
C2 C3 C4 120.00 1_555 1_555 n
C3 C4 C5 120.31 1_555 1_555 n
C4 C5 C6 120.36 1_555 1_555 n
C1 C6 C5 120.01 1_555 1_555 n
N1 C7 C8 113.24 1_555 1_555 n
N1 C7 C12 127.15 1_555 1_555 n
C8 C7 C12 119.60 1_555 1_555 n
C2 C8 C7 104.75 1_555 1_555 n
C2 C8 C9 135.57 1_555 1_555 n
C7 C8 C9 119.67 1_555 1_555 n
C8 C9 C10 120.04 1_555 1_555 n
C9 C10 C11 120.31 1_555 1_555 n
C10 C11 C12 120.33 1_555 1_555 n
C7 C12 C11 120.04 1_555 1_555 n

loop_
_geom_bond_atom_site_label_1
_geom_bond_atom_site_label_2
_geom_bond_distance
_geom_bond_site_symmetry_2
_geom_bond_publ_flag
K1 N1 2.870(5) 1_555 n
K1 N1 2.892(6) 202_555 n
K1 C7 3.439(5) 202_555 n
K1 C9 3.208(5) 202_554 n
K1 C9 2.998(5) 205_554 n
K1 C10 3.468(6) 205_554 n
K1 C11 3.378(6) 103_554 n
K1 C12 3.293(5) 103_554 n
N1 C1 1.3695 1_555 n
N1 C7 1.3698 1_555 n
C1 N1 1.3695 1_555 n
C1 C2 1.4295 1_555 n
C1 C6 1.3996 1_555 n
C2 C1 1.4295 1_555 n
C2 C3 1.3998 1_555 n
C2 C8 1.4303 1_555 n
C3 C2 1.3998 1_555 n
C3 C4 1.4003 1_555 n
C3 H3 0.9600 1_555 n
C4 C3 1.4003 1_555 n
C4 C5 1.4006 1_555 n
C4 H4 0.9600 1_555 n
C5 C4 1.4006 1_555 n
C5 C6 1.4001 1_555 n
C5 H5 0.9600 1_555 n
C6 C1 1.3996 1_555 n
C6 C5 1.4001 1_555 n
C6 H6 0.9600 1_555 n
C7 N1 1.3698 1_555 n
C7 C8 1.4298 1_555 n
C7 C12 1.4000 1_555 n
C8 C2 1.4303 1_555 n
C8 C7 1.4298 1_555 n
C8 C9 1.3996 1_555 n
C9 C8 1.3996 1_555 n
C9 C10 1.4000 1_555 n
C9 H9 0.9600 1_555 n
C10 C9 1.4000 1_555 n
C10 C11 1.4005 1_555 n
C10 H10 0.9600 1_555 n
C11 C10 1.4005 1_555 n
C11 C12 1.4004 1_555 n
C11 H11 0.9600 1_555 n
C12 C7 1.4000 1_555 n
C12 C11 1.4004 1_555 n
C12 H12 0.9600 1_555 n
